data_7715141
loop_
_publ_author_name
'Babula, Dawid J.'
'Charman, Rex S. C.'
'Hobson, Josie A.'
'Mahon, Mary F.'
'Liptrot, David J.'

_publ_section_title
;
 Dial-a-base mechanochemical synthesis of N-heterocyclic carbene copper
 complexes.
;
_journal_issue 9
_journal_name_full 'Dalton transactions (Cambridge, England : 2003)'
_journal_page_first 3990
_journal_page_last 3993
_journal_paper_doi 10.1039/d4dt00334a
_journal_volume 53
_journal_year 2024
_chemical_formula_moiety 'C32 H49 Cu N2'
_chemical_formula_sum 'C32 H49 Cu N2'
_chemical_formula_weight 525.27
_space_group_crystal_system orthorhombic
_space_group_IT_number 19
_space_group_name_Hall 'P 2ac 2ab'
_space_group_name_H-M_alt 'P 21 21 21'
_atom_sites_solution_hydrogens geom
_atom_sites_solution_primary dual
_audit_creation_date 2023-12-14
_audit_creation_method
;
Olex2 1.5
(compiled 2023.08.24 svn.re1ec1418 for OlexSys, GUI svn.r6817)
;
_audit_update_record
;
2023-12-17 deposited with the CCDC.	2024-02-12 downloaded from the CCDC.
;
_cell_angle_alpha 90
_cell_angle_beta 90
_cell_angle_gamma 90
_cell_formula_units_Z 4
_cell_length_a 10.88400(10)
_cell_length_b 16.27240(10)
_cell_length_c 17.28090(10)
_cell_measurement_reflns_used 22136
_cell_measurement_temperature 150.00(10)
_cell_measurement_theta_max 72.1960
_cell_measurement_theta_min 4.8910
_cell_volume 3060.60(4)
_computing_cell_refinement 'CrysAlisPro 1.171.41.93a (Rigaku OD, 2020)'
_computing_data_collection 'CrysAlisPro 1.171.41.93a (Rigaku OD, 2020)'
_computing_data_reduction 'CrysAlisPro 1.171.41.93a (Rigaku OD, 2020)'
_computing_molecular_graphics 'Olex2 1.5 (Dolomanov et al., 2009)'
_computing_publication_material 'Olex2 1.5 (Dolomanov et al., 2009)'
_computing_structure_refinement 'SHELXL 2014/3 (Sheldrick, 2015)'
_computing_structure_solution 'SHELXT 2014/5 (Sheldrick, 2014)'
_diffrn_ambient_environment N~2~
_diffrn_ambient_temperature 150.00(10)
_diffrn_detector 'CCD plate'
_diffrn_detector_area_resol_mean 8.1150
_diffrn_detector_type EosS2
_diffrn_measured_fraction_theta_full 0.999
_diffrn_measured_fraction_theta_max 0.999
_diffrn_measurement_device 'four-circle diffractometer'
_diffrn_measurement_device_type 'SuperNova, Dual, Cu at home/near, EosS2'
_diffrn_measurement_method '\w scans'
_diffrn_radiation_monochromator mirror
_diffrn_radiation_probe x-ray
_diffrn_radiation_type 'Cu K\a'
_diffrn_radiation_wavelength 1.54184
_diffrn_reflns_av_R_equivalents 0.0318
_diffrn_reflns_av_unetI/netI 0.0183
_diffrn_reflns_Laue_measured_fraction_full 0.999
_diffrn_reflns_Laue_measured_fraction_max 0.999
_diffrn_reflns_limit_h_max 13
_diffrn_reflns_limit_h_min -13
_diffrn_reflns_limit_k_max 20
_diffrn_reflns_limit_k_min -19
_diffrn_reflns_limit_l_max 21
_diffrn_reflns_limit_l_min -20
_diffrn_reflns_number 38970
_diffrn_reflns_point_group_measured_fraction_full 1.000
_diffrn_reflns_point_group_measured_fraction_max 0.999
_diffrn_reflns_theta_full 67.684
_diffrn_reflns_theta_max 72.325
_diffrn_reflns_theta_min 3.731
_diffrn_source 'micro-focus sealed X-ray tube'
_diffrn_source_type 'SuperNova (Cu) X-ray Source'
_exptl_absorpt_coefficient_mu 1.140
_exptl_absorpt_correction_T_max 1.00000
_exptl_absorpt_correction_T_min 0.81554
_exptl_absorpt_correction_type multi-scan
_exptl_absorpt_process_details
;
CrysAlisPro 1.171.41.93a (Rigaku Oxford Diffraction, 2020)
Empirical absorption correction using spherical harmonics,
implemented in SCALE3 ABSPACK scaling algorithm.
;
_exptl_crystal_colour colourless
_exptl_crystal_colour_primary colourless
_exptl_crystal_density_diffrn 1.140
_exptl_crystal_description block
_exptl_crystal_F_000 1136
_exptl_crystal_size_max 0.148
_exptl_crystal_size_mid 0.104
_exptl_crystal_size_min 0.094
_refine_diff_density_max 0.226
_refine_diff_density_min -0.141
_refine_diff_density_rms 0.032
_refine_ls_abs_structure_details
;
 Flack x determined using 2563 quotients [(I+)-(I-)]/[(I+)+(I-)]
 (Parsons, Flack and Wagner, Acta Cryst. B69 (2013) 249-259).
;
_refine_ls_abs_structure_Flack 0.022(9)
_refine_ls_extinction_method none
_refine_ls_goodness_of_fit_ref 1.063
_refine_ls_hydrogen_treatment constr
_refine_ls_matrix_type full
_refine_ls_number_parameters 325
_refine_ls_number_reflns 6058
_refine_ls_number_restraints 0
_refine_ls_restrained_S_all 1.063
_refine_ls_R_factor_all 0.0243
_refine_ls_R_factor_gt 0.0234
_refine_ls_shift/su_max 0.001
_refine_ls_shift/su_mean 0.000
_refine_ls_structure_factor_coef Fsqd
_refine_ls_weighting_details 'w=1/[\s^2^(Fo^2^)+(0.0380P)^2^+0.3530P] where P=(Fo^2^+2Fc^2^)/3'
_refine_ls_weighting_scheme calc
_refine_ls_wR_factor_gt 0.0636
_refine_ls_wR_factor_ref 0.0643
_reflns_Friedel_coverage 0.779
_reflns_Friedel_fraction_full 1.000
_reflns_Friedel_fraction_max 0.998
_reflns_number_gt 5912
_reflns_number_total 6058
_reflns_threshold_expression 'I > 2\s(I)'
_cod_data_source_file d4dt00334a2.cif
_cod_data_source_block s23djl18
_cod_depositor_comments 'Adding full bibliography for 7715138--7715141.cif.'
_cod_database_code 7715141
_shelxl_version_number 2014-3
_shelx_space_group_comment
;
The symmetry employed for this shelxl refinement is uniquely defined
by the following loop, which should always be used as a source of
symmetry information in preference to the above space-group names.
They are only intended as comments.
;
_shelx_estimated_absorpt_t_max 0.904
_shelx_estimated_absorpt_t_min 0.848
_olex2_refinement_description
;
1. Fixed Uiso
 At 1.2 times of:
  All C(H) groups, All C(H,H) groups
 At 1.5 times of:
  All C(H,H,H) groups
2.a Ternary CH refined with riding coordinates:
 C11(H11), C14(H14), C23(H23), C26(H26)
2.b Secondary CH2 refined with riding coordinates:
 C2(H2A,H2B), C3(H3A,H3B), C4(H4A,H4B), C29(H29A,H29B), C30(H30A,H30B),
 C31(H31A,H31B)
2.c Aromatic/amide H refined with riding coordinates:
 C7(H7), C8(H8), C9(H9), C19(H19), C20(H20), C21(H21)
2.d Idealised Me refined as rotating group:
 C12(H12A,H12B,H12C), C13(H13A,H13B,H13C), C15(H15A,H15B,H15C), C16(H16A,H16B,
 H16C), C24(H24A,H24B,H24C), C25(H25A,H25B,H25C), C27(H27A,H27B,H27C), C28(H28A,
 H28B,H28C), C32(H32A,H32B,H32C)
;

loop_
_space_group_symop_operation_xyz
'x, y, z'
'-x+1/2, -y, z+1/2'
'-x, y+1/2, -z+1/2'
'x+1/2, -y+1/2, -z'

loop_
_atom_site_label
_atom_site_type_symbol
_atom_site_fract_x
_atom_site_fract_y
_atom_site_fract_z
_atom_site_U_iso_or_equiv
_atom_site_adp_type
_atom_site_occupancy
_atom_site_site_symmetry_order
_atom_site_calc_flag
_atom_site_refinement_flags_posn
_atom_site_refinement_flags_adp
_atom_site_refinement_flags_occupancy
_atom_site_disorder_assembly
_atom_site_disorder_group
Cu1 Cu 0.63668(3) 0.26681(2) 0.32262(2) 0.02569(8) Uani 1 1 d . . . . .
N1 N 0.65133(14) 0.40819(9) 0.22767(8) 0.0225(3) Uani 1 1 d . . . . .
N2 N 0.64246(16) 0.44083(9) 0.35625(8) 0.0226(3) Uani 1 1 d . . . . .
C1 C 0.64670(17) 0.38280(10) 0.30121(9) 0.0217(3) Uani 1 1 d . . . . .
C2 C 0.65433(19) 0.49456(11) 0.20260(10) 0.0279(4) Uani 1 1 d . . . . .
H2A H 0.5698 0.5138 0.1916 0.033 Uiso 1 1 calc R U . . .
H2B H 0.7034 0.4996 0.1546 0.033 Uiso 1 1 calc R U . . .
C3 C 0.7108(2) 0.54668(12) 0.26577(12) 0.0310(4) Uani 1 1 d . . . . .
H3A H 0.7033 0.6056 0.2522 0.037 Uiso 1 1 calc R U . . .
H3B H 0.7992 0.5334 0.2710 0.037 Uiso 1 1 calc R U . . .
C4 C 0.6454(2) 0.52997(11) 0.34178(10) 0.0291(4) Uani 1 1 d . . . . .
H4A H 0.6889 0.5581 0.3846 0.035 Uiso 1 1 calc R U . . .
H4B H 0.5605 0.5517 0.3394 0.035 Uiso 1 1 calc R U . . .
C5 C 0.65145(17) 0.34747(10) 0.16700(9) 0.0245(3) Uani 1 1 d . . . . .
C6 C 0.53905(19) 0.31601(13) 0.14089(12) 0.0295(4) Uani 1 1 d . . . . .
C7 C 0.5423(2) 0.25695(15) 0.08222(13) 0.0410(5) Uani 1 1 d . . . . .
H7 H 0.4677 0.2337 0.0639 0.049 Uiso 1 1 calc R U . . .
C8 C 0.6528(3) 0.23185(17) 0.05045(13) 0.0498(6) Uani 1 1 d . . . . .
H8 H 0.6533 0.1919 0.0104 0.060 Uiso 1 1 calc R U . . .
C9 C 0.7617(2) 0.26435(17) 0.07654(13) 0.0426(5) Uani 1 1 d . . . . .
H9 H 0.8368 0.2462 0.0543 0.051 Uiso 1 1 calc R U . . .
C10 C 0.7641(2) 0.32348(13) 0.13503(12) 0.0318(4) Uani 1 1 d . . . . .
C11 C 0.41662(18) 0.34285(12) 0.17446(13) 0.0314(4) Uani 1 1 d . . . . .
H11 H 0.4341 0.3796 0.2195 0.038 Uiso 1 1 calc R U . . .
C12 C 0.3421(2) 0.39218(15) 0.11590(14) 0.0429(5) Uani 1 1 d . . . . .
H12A H 0.3876 0.4418 0.1015 0.064 Uiso 1 1 calc R U . . .
H12B H 0.2631 0.4077 0.1389 0.064 Uiso 1 1 calc R U . . .
H12C H 0.3277 0.3587 0.0697 0.064 Uiso 1 1 calc R U . . .
C13 C 0.3433(2) 0.26903(17) 0.20457(16) 0.0489(5) Uani 1 1 d . . . . .
H13A H 0.3951 0.2365 0.2394 0.073 Uiso 1 1 calc R U . . .
H13B H 0.3173 0.2349 0.1608 0.073 Uiso 1 1 calc R U . . .
H13C H 0.2708 0.2886 0.2327 0.073 Uiso 1 1 calc R U . . .
C14 C 0.88499(18) 0.35989(14) 0.16147(12) 0.0361(5) Uani 1 1 d . . . . .
H14 H 0.8668 0.3995 0.2042 0.043 Uiso 1 1 calc R U . . .
C15 C 0.9470(3) 0.40746(17) 0.09668(17) 0.0507(6) Uani 1 1 d . . . . .
H15A H 0.9697 0.3696 0.0550 0.076 Uiso 1 1 calc R U . . .
H15B H 1.0211 0.4344 0.1167 0.076 Uiso 1 1 calc R U . . .
H15C H 0.8903 0.4491 0.0766 0.076 Uiso 1 1 calc R U . . .
C16 C 0.9707(3) 0.2940(2) 0.1937(2) 0.0697(10) Uani 1 1 d . . . . .
H16A H 0.9293 0.2645 0.2358 0.105 Uiso 1 1 calc R U . . .
H16B H 1.0455 0.3200 0.2136 0.105 Uiso 1 1 calc R U . . .
H16C H 0.9922 0.2552 0.1526 0.105 Uiso 1 1 calc R U . . .
C17 C 0.63708(19) 0.41416(10) 0.43580(9) 0.0244(3) Uani 1 1 d . . . . .
C18 C 0.52300(18) 0.39861(12) 0.46960(11) 0.0279(4) Uani 1 1 d . . . . .
C19 C 0.5215(2) 0.36984(13) 0.54569(12) 0.0336(4) Uani 1 1 d . . . . .
H19 H 0.4452 0.3585 0.5701 0.040 Uiso 1 1 calc R U . . .
C20 C 0.6296(2) 0.35770(12) 0.58600(11) 0.0355(4) Uani 1 1 d . . . . .
H20 H 0.6269 0.3370 0.6374 0.043 Uiso 1 1 calc R U . . .
C21 C 0.7413(2) 0.37540(13) 0.55221(12) 0.0329(4) Uani 1 1 d . . . . .
H21 H 0.8149 0.3676 0.5809 0.040 Uiso 1 1 calc R U . . .
C22 C 0.74774(19) 0.40465(12) 0.47615(11) 0.0278(4) Uani 1 1 d . . . . .
C23 C 0.40261(19) 0.41190(14) 0.42637(12) 0.0329(4) Uani 1 1 d . . . . .
H23 H 0.4230 0.4311 0.3729 0.039 Uiso 1 1 calc R U . . .
C24 C 0.3260(2) 0.47836(19) 0.46512(16) 0.0525(7) Uani 1 1 d . . . . .
H24A H 0.3082 0.4622 0.5186 0.079 Uiso 1 1 calc R U . . .
H24B H 0.2488 0.4854 0.4367 0.079 Uiso 1 1 calc R U . . .
H24C H 0.3718 0.5302 0.4650 0.079 Uiso 1 1 calc R U . . .
C25 C 0.3307(2) 0.33205(19) 0.41918(19) 0.0550(7) Uani 1 1 d . . . . .
H25A H 0.3824 0.2901 0.3948 0.083 Uiso 1 1 calc R U . . .
H25B H 0.2574 0.3413 0.3874 0.083 Uiso 1 1 calc R U . . .
H25C H 0.3059 0.3133 0.4707 0.083 Uiso 1 1 calc R U . . .
C26 C 0.8711(2) 0.42379(14) 0.43942(11) 0.0340(4) Uani 1 1 d . . . . .
H26 H 0.8554 0.4470 0.3868 0.041 Uiso 1 1 calc R U . . .
C27 C 0.9473(3) 0.3457(2) 0.4296(2) 0.0607(8) Uani 1 1 d . . . . .
H27A H 0.9647 0.3219 0.4805 0.091 Uiso 1 1 calc R U . . .
H27B H 1.0248 0.3591 0.4036 0.091 Uiso 1 1 calc R U . . .
H27C H 0.9013 0.3060 0.3983 0.091 Uiso 1 1 calc R U . . .
C28 C 0.9416(2) 0.4881(2) 0.48584(15) 0.0515(7) Uani 1 1 d . . . . .
H28A H 0.8888 0.5359 0.4948 0.077 Uiso 1 1 calc R U . . .
H28B H 1.0147 0.5051 0.4569 0.077 Uiso 1 1 calc R U . . .
H28C H 0.9665 0.4646 0.5356 0.077 Uiso 1 1 calc R U . . .
C29 C 0.6099(2) 0.14944(12) 0.33206(14) 0.0380(5) Uani 1 1 d . . . . .
H29A H 0.6401 0.1314 0.3834 0.046 Uiso 1 1 calc R U . . .
H29B H 0.5203 0.1388 0.3304 0.046 Uiso 1 1 calc R U . . .
C30 C 0.6722(2) 0.09693(13) 0.26961(13) 0.0363(5) Uani 1 1 d . . . . .
H30A H 0.6347 0.0415 0.2694 0.044 Uiso 1 1 calc R U . . .
H30B H 0.6575 0.1221 0.2183 0.044 Uiso 1 1 calc R U . . .
C31 C 0.8094(2) 0.08874(16) 0.28251(15) 0.0453(5) Uani 1 1 d . . . . .
H31A H 0.8235 0.0612 0.3328 0.054 Uiso 1 1 calc R U . . .
H31B H 0.8458 0.1444 0.2857 0.054 Uiso 1 1 calc R U . . .
C32 C 0.8758(3) 0.0406(2) 0.2196(2) 0.0758(10) Uani 1 1 d . . . . .
H32A H 0.8679 0.0696 0.1701 0.114 Uiso 1 1 calc R U . . .
H32B H 0.8394 -0.0142 0.2151 0.114 Uiso 1 1 calc R U . . .
H32C H 0.9629 0.0355 0.2331 0.114 Uiso 1 1 calc R U . . .

loop_
_atom_site_aniso_label
_atom_site_aniso_U_11
_atom_site_aniso_U_22
_atom_site_aniso_U_33
_atom_site_aniso_U_23
_atom_site_aniso_U_13
_atom_site_aniso_U_12
Cu1 0.02841(13) 0.02086(12) 0.02780(13) 0.00004(10) 0.00164(11) -0.00114(11)
N1 0.0218(7) 0.0221(7) 0.0234(6) -0.0002(5) 0.0000(6) -0.0014(6)
N2 0.0234(7) 0.0213(7) 0.0230(6) -0.0022(5) -0.0008(6) -0.0004(6)
C1 0.0156(7) 0.0240(8) 0.0256(8) -0.0015(6) -0.0003(7) -0.0013(7)
C2 0.0298(10) 0.0245(8) 0.0293(8) 0.0022(7) 0.0018(7) 0.0015(7)
C3 0.0357(11) 0.0216(9) 0.0357(10) 0.0010(8) 0.0014(8) -0.0030(8)
C4 0.0350(10) 0.0213(8) 0.0309(9) -0.0039(6) -0.0013(8) 0.0008(8)
C5 0.0282(9) 0.0245(8) 0.0207(7) -0.0008(6) -0.0001(7) -0.0005(7)
C6 0.0302(10) 0.0308(10) 0.0274(9) -0.0018(8) -0.0019(8) -0.0012(8)
C7 0.0403(11) 0.0438(13) 0.0389(11) -0.0143(10) -0.0054(9) -0.0068(10)
C8 0.0561(15) 0.0510(12) 0.0424(11) -0.0252(10) 0.0042(11) -0.0002(13)
C9 0.0416(12) 0.0476(12) 0.0386(11) -0.0145(11) 0.0111(9) 0.0021(11)
C10 0.0314(11) 0.0353(11) 0.0287(10) -0.0040(8) 0.0047(8) 0.0009(8)
C11 0.0248(9) 0.0343(10) 0.0350(9) -0.0026(9) -0.0035(9) -0.0042(8)
C12 0.0364(12) 0.0438(12) 0.0485(12) 0.0031(10) -0.0073(10) 0.0034(10)
C13 0.0328(11) 0.0478(12) 0.0660(14) 0.0118(12) 0.0017(10) -0.0061(11)
C14 0.0243(10) 0.0436(11) 0.0405(11) -0.0048(9) 0.0057(8) -0.0002(8)
C15 0.0463(14) 0.0470(14) 0.0588(15) -0.0020(12) 0.0156(12) -0.0074(11)
C16 0.0409(14) 0.0663(19) 0.102(3) 0.0246(18) -0.0161(16) -0.0028(13)
C17 0.0275(9) 0.0230(8) 0.0228(7) -0.0049(6) 0.0003(8) 0.0002(8)
C18 0.0280(10) 0.0276(9) 0.0280(9) -0.0056(7) 0.0011(8) -0.0013(7)
C19 0.0360(11) 0.0349(11) 0.0299(10) -0.0028(8) 0.0069(8) -0.0040(8)
C20 0.0476(12) 0.0344(10) 0.0245(8) -0.0004(7) 0.0018(9) 0.0002(10)
C21 0.0377(11) 0.0333(11) 0.0278(10) -0.0033(8) -0.0061(8) 0.0037(8)
C22 0.0284(10) 0.0283(9) 0.0268(9) -0.0050(7) -0.0010(7) 0.0019(8)
C23 0.0245(9) 0.0416(11) 0.0326(9) -0.0034(8) 0.0012(8) -0.0011(8)
C24 0.0425(14) 0.0636(17) 0.0515(14) -0.0103(12) -0.0074(11) 0.0192(12)
C25 0.0348(13) 0.0588(16) 0.0715(17) -0.0096(14) -0.0063(12) -0.0119(11)
C26 0.0240(9) 0.0470(11) 0.0309(9) -0.0018(8) -0.0024(8) 0.0021(9)
C27 0.0377(13) 0.0664(19) 0.078(2) -0.0025(16) 0.0123(13) 0.0161(13)
C28 0.0410(13) 0.0692(17) 0.0442(13) -0.0040(12) -0.0012(11) -0.0192(13)
C29 0.0413(12) 0.0253(9) 0.0473(12) 0.0036(9) 0.0055(10) -0.0024(8)
C30 0.0405(12) 0.0274(9) 0.0411(11) -0.0012(8) -0.0056(9) -0.0023(8)
C31 0.0409(13) 0.0483(13) 0.0466(13) -0.0067(11) -0.0023(10) -0.0024(10)
C32 0.0533(18) 0.094(2) 0.080(2) -0.0276(19) 0.0077(16) 0.0131(18)

loop_
_atom_type_symbol
_atom_type_description
_atom_type_scat_dispersion_real
_atom_type_scat_dispersion_imag
_atom_type_scat_source
C C 0.0181 0.0091 'International Tables Vol C Tables 4.2.6.8 and 6.1.1.4'
H H 0.0000 0.0000 'International Tables Vol C Tables 4.2.6.8 and 6.1.1.4'
N N 0.0311 0.0180 'International Tables Vol C Tables 4.2.6.8 and 6.1.1.4'
Cu Cu -1.9646 0.5888 'International Tables Vol C Tables 4.2.6.8 and 6.1.1.4'

loop_
_geom_angle_atom_site_label_1
_geom_angle_atom_site_label_2
_geom_angle_atom_site_label_3
_geom_angle
_geom_angle_site_symmetry_1
_geom_angle_site_symmetry_3
_geom_angle_publ_flag
C1 Cu1 C29 171.80(9) . . ?
C1 N1 C2 125.17(15) . . ?
C1 N1 C5 118.66(14) . . ?
C5 N1 C2 116.16(14) . . ?
C1 N2 C4 124.93(14) . . ?
C1 N2 C17 117.73(14) . . ?
C17 N2 C4 117.32(13) . . ?
N1 C1 Cu1 119.17(12) . . ?
N1 C1 N2 117.23(15) . . ?
N2 C1 Cu1 123.49(12) . . ?
N1 C2 H2A 109.8 . . ?
N1 C2 H2B 109.8 . . ?
N1 C2 C3 109.39(15) . . ?
H2A C2 H2B 108.2 . . ?
C3 C2 H2A 109.8 . . ?
C3 C2 H2B 109.8 . . ?
C2 C3 H3A 109.8 . . ?
C2 C3 H3B 109.8 . . ?
C2 C3 C4 109.45(16) . . ?
H3A C3 H3B 108.2 . . ?
C4 C3 H3A 109.8 . . ?
C4 C3 H3B 109.8 . . ?
N2 C4 C3 109.47(15) . . ?
N2 C4 H4A 109.8 . . ?
N2 C4 H4B 109.8 . . ?
C3 C4 H4A 109.8 . . ?
C3 C4 H4B 109.8 . . ?
H4A C4 H4B 108.2 . . ?
C6 C5 N1 118.96(17) . . ?
C10 C5 N1 118.64(17) . . ?
C10 C5 C6 122.38(16) . . ?
C5 C6 C11 122.58(17) . . ?
C7 C6 C5 117.56(19) . . ?
C7 C6 C11 119.85(19) . . ?
C6 C7 H7 119.6 . . ?
C8 C7 C6 120.9(2) . . ?
C8 C7 H7 119.6 . . ?
C7 C8 H8 119.8 . . ?
C9 C8 C7 120.38(19) . . ?
C9 C8 H8 119.8 . . ?
C8 C9 H9 119.4 . . ?
C8 C9 C10 121.3(2) . . ?
C10 C9 H9 119.4 . . ?
C5 C10 C14 122.20(18) . . ?
C9 C10 C5 117.50(19) . . ?
C9 C10 C14 120.30(19) . . ?
C6 C11 H11 107.6 . . ?
C6 C11 C12 111.40(19) . . ?
C6 C11 C13 111.16(18) . . ?
C12 C11 H11 107.6 . . ?
C12 C11 C13 111.16(18) . . ?
C13 C11 H11 107.6 . . ?
C11 C12 H12A 109.5 . . ?
C11 C12 H12B 109.5 . . ?
C11 C12 H12C 109.5 . . ?
H12A C12 H12B 109.5 . . ?
H12A C12 H12C 109.5 . . ?
H12B C12 H12C 109.5 . . ?
C11 C13 H13A 109.5 . . ?
C11 C13 H13B 109.5 . . ?
C11 C13 H13C 109.5 . . ?
H13A C13 H13B 109.5 . . ?
H13A C13 H13C 109.5 . . ?
H13B C13 H13C 109.5 . . ?
C10 C14 H14 107.7 . . ?
C10 C14 C15 111.31(19) . . ?
C10 C14 C16 111.5(2) . . ?
C15 C14 H14 107.7 . . ?
C15 C14 C16 110.8(2) . . ?
C16 C14 H14 107.7 . . ?
C14 C15 H15A 109.5 . . ?
C14 C15 H15B 109.5 . . ?
C14 C15 H15C 109.5 . . ?
H15A C15 H15B 109.5 . . ?
H15A C15 H15C 109.5 . . ?
H15B C15 H15C 109.5 . . ?
C14 C16 H16A 109.5 . . ?
C14 C16 H16B 109.5 . . ?
C14 C16 H16C 109.5 . . ?
H16A C16 H16B 109.5 . . ?
H16A C16 H16C 109.5 . . ?
H16B C16 H16C 109.5 . . ?
C18 C17 N2 119.31(18) . . ?
C18 C17 C22 122.48(16) . . ?
C22 C17 N2 118.21(18) . . ?
C17 C18 C19 117.72(19) . . ?
C17 C18 C23 122.30(18) . . ?
C19 C18 C23 119.98(18) . . ?
C18 C19 H19 119.6 . . ?
C20 C19 C18 120.9(2) . . ?
C20 C19 H19 119.6 . . ?
C19 C20 H20 119.8 . . ?
C21 C20 C19 120.49(17) . . ?
C21 C20 H20 119.8 . . ?
C20 C21 H21 119.6 . . ?
C20 C21 C22 120.8(2) . . ?
C22 C21 H21 119.6 . . ?
C17 C22 C26 122.02(17) . . ?
C21 C22 C17 117.54(19) . . ?
C21 C22 C26 120.43(18) . . ?
C18 C23 H23 107.8 . . ?
C24 C23 C18 110.88(18) . . ?
C24 C23 H23 107.8 . . ?
C24 C23 C25 111.2(2) . . ?
C25 C23 C18 111.2(2) . . ?
C25 C23 H23 107.8 . . ?
C23 C24 H24A 109.5 . . ?
C23 C24 H24B 109.5 . . ?
C23 C24 H24C 109.5 . . ?
H24A C24 H24B 109.5 . . ?
H24A C24 H24C 109.5 . . ?
H24B C24 H24C 109.5 . . ?
C23 C25 H25A 109.5 . . ?
C23 C25 H25B 109.5 . . ?
C23 C25 H25C 109.5 . . ?
H25A C25 H25B 109.5 . . ?
H25A C25 H25C 109.5 . . ?
H25B C25 H25C 109.5 . . ?
C22 C26 H26 107.8 . . ?
C22 C26 C27 110.9(2) . . ?
C22 C26 C28 111.45(17) . . ?
C27 C26 H26 107.8 . . ?
C28 C26 H26 107.8 . . ?
C28 C26 C27 110.9(2) . . ?
C26 C27 H27A 109.5 . . ?
C26 C27 H27B 109.5 . . ?
C26 C27 H27C 109.5 . . ?
H27A C27 H27B 109.5 . . ?
H27A C27 H27C 109.5 . . ?
H27B C27 H27C 109.5 . . ?
C26 C28 H28A 109.5 . . ?
C26 C28 H28B 109.5 . . ?
C26 C28 H28C 109.5 . . ?
H28A C28 H28B 109.5 . . ?
H28A C28 H28C 109.5 . . ?
H28B C28 H28C 109.5 . . ?
Cu1 C29 H29A 108.5 . . ?
Cu1 C29 H29B 108.5 . . ?
H29A C29 H29B 107.5 . . ?
C30 C29 Cu1 115.01(15) . . ?
C30 C29 H29A 108.5 . . ?
C30 C29 H29B 108.5 . . ?
C29 C30 H30A 109.1 . . ?
C29 C30 H30B 109.1 . . ?
H30A C30 H30B 107.9 . . ?
C31 C30 C29 112.41(18) . . ?
C31 C30 H30A 109.1 . . ?
C31 C30 H30B 109.1 . . ?
C30 C31 H31A 108.7 . . ?
C30 C31 H31B 108.7 . . ?
C30 C31 C32 114.1(2) . . ?
H31A C31 H31B 107.6 . . ?
C32 C31 H31A 108.7 . . ?
C32 C31 H31B 108.7 . . ?
C31 C32 H32A 109.5 . . ?
C31 C32 H32B 109.5 . . ?
C31 C32 H32C 109.5 . . ?
H32A C32 H32B 109.5 . . ?
H32A C32 H32C 109.5 . . ?
H32B C32 H32C 109.5 . . ?

loop_
_geom_bond_atom_site_label_1
_geom_bond_atom_site_label_2
_geom_bond_distance
_geom_bond_site_symmetry_2
_geom_bond_publ_flag
Cu1 C1 1.9264(17) . ?
Cu1 C29 1.939(2) . ?
N1 C1 1.337(2) . ?
N1 C2 1.471(2) . ?
N1 C5 1.441(2) . ?
N2 C1 1.341(2) . ?
N2 C4 1.472(2) . ?
N2 C17 1.443(2) . ?
C2 H2A 0.9900 . ?
C2 H2B 0.9900 . ?
C2 C3 1.513(3) . ?
C3 H3A 0.9900 . ?
C3 H3B 0.9900 . ?
C3 C4 1.519(3) . ?
C4 H4A 0.9900 . ?
C4 H4B 0.9900 . ?
C5 C6 1.401(3) . ?
C5 C10 1.400(3) . ?
C6 C7 1.397(3) . ?
C6 C11 1.518(3) . ?
C7 H7 0.9500 . ?
C7 C8 1.383(3) . ?
C8 H8 0.9500 . ?
C8 C9 1.374(4) . ?
C9 H9 0.9500 . ?
C9 C10 1.396(3) . ?
C10 C14 1.514(3) . ?
C11 H11 1.0000 . ?
C11 C12 1.525(3) . ?
C11 C13 1.533(3) . ?
C12 H12A 0.9800 . ?
C12 H12B 0.9800 . ?
C12 H12C 0.9800 . ?
C13 H13A 0.9800 . ?
C13 H13B 0.9800 . ?
C13 H13C 0.9800 . ?
C14 H14 1.0000 . ?
C14 C15 1.519(3) . ?
C14 C16 1.527(4) . ?
C15 H15A 0.9800 . ?
C15 H15B 0.9800 . ?
C15 H15C 0.9800 . ?
C16 H16A 0.9800 . ?
C16 H16B 0.9800 . ?
C16 H16C 0.9800 . ?
C17 C18 1.395(3) . ?
C17 C22 1.400(3) . ?
C18 C19 1.396(3) . ?
C18 C23 1.524(3) . ?
C19 H19 0.9500 . ?
C19 C20 1.381(3) . ?
C20 H20 0.9500 . ?
C20 C21 1.380(3) . ?
C21 H21 0.9500 . ?
C21 C22 1.400(3) . ?
C22 C26 1.518(3) . ?
C23 H23 1.0000 . ?
C23 C24 1.521(3) . ?
C23 C25 1.522(3) . ?
C24 H24A 0.9800 . ?
C24 H24B 0.9800 . ?
C24 H24C 0.9800 . ?
C25 H25A 0.9800 . ?
C25 H25B 0.9800 . ?
C25 H25C 0.9800 . ?
C26 H26 1.0000 . ?
C26 C27 1.526(3) . ?
C26 C28 1.525(3) . ?
C27 H27A 0.9800 . ?
C27 H27B 0.9800 . ?
C27 H27C 0.9800 . ?
C28 H28A 0.9800 . ?
C28 H28B 0.9800 . ?
C28 H28C 0.9800 . ?
C29 H29A 0.9900 . ?
C29 H29B 0.9900 . ?
C29 C30 1.535(3) . ?
C30 H30A 0.9900 . ?
C30 H30B 0.9900 . ?
C30 C31 1.516(3) . ?
C31 H31A 0.9900 . ?
C31 H31B 0.9900 . ?
C31 C32 1.522(4) . ?
C32 H32A 0.9800 . ?
C32 H32B 0.9800 . ?
C32 H32C 0.9800 . ?

loop_
_geom_torsion_atom_site_label_1
_geom_torsion_atom_site_label_2
_geom_torsion_atom_site_label_3
_geom_torsion_atom_site_label_4
_geom_torsion
_geom_torsion_site_symmetry_1
_geom_torsion_site_symmetry_2
_geom_torsion_site_symmetry_3
_geom_torsion_site_symmetry_4
_geom_torsion_publ_flag
Cu1 C29 C30 C31 75.5(2) . . . . ?
N1 C2 C3 C4 -52.1(2) . . . . ?
N1 C5 C6 C7 -179.74(18) . . . . ?
N1 C5 C6 C11 -0.5(3) . . . . ?
N1 C5 C10 C9 179.78(19) . . . . ?
N1 C5 C10 C14 -0.7(3) . . . . ?
N2 C17 C18 C19 177.55(16) . . . . ?
N2 C17 C18 C23 -2.4(3) . . . . ?
N2 C17 C22 C21 -177.35(16) . . . . ?
N2 C17 C22 C26 1.8(3) . . . . ?
C1 N1 C2 C3 26.8(3) . . . . ?
C1 N1 C5 C6 84.6(2) . . . . ?
C1 N1 C5 C10 -96.9(2) . . . . ?
C1 N2 C4 C3 -26.1(3) . . . . ?
C1 N2 C17 C18 -87.9(2) . . . . ?
C1 N2 C17 C22 91.9(2) . . . . ?
C2 N1 C1 Cu1 177.52(14) . . . . ?
C2 N1 C1 N2 1.1(3) . . . . ?
C2 N1 C5 C6 -94.4(2) . . . . ?
C2 N1 C5 C10 84.1(2) . . . . ?
C2 C3 C4 N2 51.8(2) . . . . ?
C4 N2 C1 Cu1 -177.68(15) . . . . ?
C4 N2 C1 N1 -1.5(3) . . . . ?
C4 N2 C17 C18 93.3(2) . . . . ?
C4 N2 C17 C22 -86.9(2) . . . . ?
C5 N1 C1 Cu1 -1.4(2) . . . . ?
C5 N1 C1 N2 -177.77(16) . . . . ?
C5 N1 C2 C3 -154.28(17) . . . . ?
C5 C6 C7 C8 -1.1(3) . . . . ?
C5 C6 C11 C12 111.6(2) . . . . ?
C5 C6 C11 C13 -123.8(2) . . . . ?
C5 C10 C14 C15 -115.9(2) . . . . ?
C5 C10 C14 C16 119.8(3) . . . . ?
C6 C5 C10 C9 -1.7(3) . . . . ?
C6 C5 C10 C14 177.8(2) . . . . ?
C6 C7 C8 C9 0.4(4) . . . . ?
C7 C6 C11 C12 -69.1(3) . . . . ?
C7 C6 C11 C13 55.4(3) . . . . ?
C7 C8 C9 C10 -0.4(4) . . . . ?
C8 C9 C10 C5 1.0(4) . . . . ?
C8 C9 C10 C14 -178.5(2) . . . . ?
C9 C10 C14 C15 63.6(3) . . . . ?
C9 C10 C14 C16 -60.7(3) . . . . ?
C10 C5 C6 C7 1.8(3) . . . . ?
C10 C5 C6 C11 -179.0(2) . . . . ?
C11 C6 C7 C8 179.6(2) . . . . ?
C17 N2 C1 Cu1 3.6(2) . . . . ?
C17 N2 C1 N1 179.82(16) . . . . ?
C17 N2 C4 C3 152.63(17) . . . . ?
C17 C18 C19 C20 0.3(3) . . . . ?
C17 C18 C23 C24 -116.5(2) . . . . ?
C17 C18 C23 C25 119.3(2) . . . . ?
C17 C22 C26 C27 -113.4(2) . . . . ?
C17 C22 C26 C28 122.5(2) . . . . ?
C18 C17 C22 C21 2.5(3) . . . . ?
C18 C17 C22 C26 -178.44(18) . . . . ?
C18 C19 C20 C21 1.3(3) . . . . ?
C19 C18 C23 C24 63.5(3) . . . . ?
C19 C18 C23 C25 -60.7(3) . . . . ?
C19 C20 C21 C22 -1.1(3) . . . . ?
C20 C21 C22 C17 -0.7(3) . . . . ?
C20 C21 C22 C26 -179.87(19) . . . . ?
C21 C22 C26 C27 65.7(3) . . . . ?
C21 C22 C26 C28 -58.4(3) . . . . ?
C22 C17 C18 C19 -2.2(3) . . . . ?
C22 C17 C18 C23 177.82(18) . . . . ?
C23 C18 C19 C20 -179.74(19) . . . . ?
C29 C30 C31 C32 -177.1(2) . . . . ?
